data_2204126
loop_
_publ_author_name
'Mehmet Akkurt'
'Sema \"Ozt\"urk'
'Arif Baran'
'Hasan Se\,cen'
'Orhan B\"uy\"ukg\"ung\"or'

_publ_section_title
;
 (1\a,2\b,3\a,6\b)-3,6-Dichlorocyclohex-4-ene-1,2-diyl diacetate
;
_journal_issue 9
_journal_name_full 'Acta Crystallographica Section E'
_journal_page_first o1453
_journal_page_last o1455
_journal_paper_doi 10.1107/S1600536804018525
_journal_volume 60
_journal_year 2004
_chemical_formula_iupac 'C10 H12 Cl2 O4'
_chemical_formula_moiety 'C10 H12 Cl2 O4'
_chemical_formula_sum 'C10 H12 Cl2 O4'
_chemical_formula_weight 267.10
_chemical_name_systematic
;
(1\a,2\b,3\a,6\b)-3,6-Dichlorocyclohex-4-ene-1,2-diyl diacetate
;
_space_group_IT_number 19
_symmetry_cell_setting orthorhombic
_symmetry_space_group_name_Hall 'P 2ac 2ab'
_symmetry_space_group_name_H-M 'P 21 21 21'
_atom_sites_solution_hydrogens geom
_atom_sites_solution_primary direct
_atom_sites_solution_secondary difmap
_cell_angle_alpha 90
_cell_angle_beta 90
_cell_angle_gamma 90
_cell_formula_units_Z 4
_cell_length_a 7.8525(7)
_cell_length_b 7.8036(5)
_cell_length_c 20.4482(12)
_cell_measurement_reflns_used 1448
_cell_measurement_temperature 293
_cell_measurement_theta_max 26.29
_cell_measurement_theta_min 1.99
_cell_volume 1253.02(16)
_computing_cell_refinement X-AREA
_computing_data_collection 'X-AREA (Stoe & Cie, 2002)'
_computing_data_reduction 'X-RED32 (Stoe & Cie, 2002)'
_computing_molecular_graphics 'ORTEP-3 (Farrugia, 1997)'
_computing_publication_material 'WinGX (Farrugia, 1999)'
_computing_structure_refinement 'SHELXL97 (Sheldrick, 1997)'
_computing_structure_solution 'SHELXS97 (Sheldrick, 1997)'
_diffrn_ambient_temperature 293
_diffrn_detector_area_resol_mean 6.67
_diffrn_measured_fraction_theta_full 0.999
_diffrn_measured_fraction_theta_max 0.999
_diffrn_measurement_device '2-circle goniometer'
_diffrn_measurement_device_type 'Stoe IPDS-II'
_diffrn_measurement_method \w
_diffrn_radiation_monochromator 'plane graphite'
_diffrn_radiation_type 'Mo K\a'
_diffrn_radiation_wavelength 0.71073
_diffrn_reflns_av_R_equivalents 0.0564
_diffrn_reflns_av_sigmaI/netI 0.0219
_diffrn_reflns_limit_h_max 9
_diffrn_reflns_limit_h_min -9
_diffrn_reflns_limit_k_max 9
_diffrn_reflns_limit_k_min -9
_diffrn_reflns_limit_l_max 25
_diffrn_reflns_limit_l_min -25
_diffrn_reflns_number 17519
_diffrn_reflns_reduction_process ' ?'
_diffrn_reflns_theta_full 26.00
_diffrn_reflns_theta_max 26.00
_diffrn_reflns_theta_min 1.99
_diffrn_standards_decay_% <2
_exptl_absorpt_coefficient_mu 0.513
_exptl_absorpt_correction_type none
_exptl_crystal_colour colorless
_exptl_crystal_density_diffrn 1.416
_exptl_crystal_density_method 'Not Measured'
_exptl_crystal_description prism
_exptl_crystal_F_000 552
_exptl_crystal_size_max 0.45
_exptl_crystal_size_mid 0.41
_exptl_crystal_size_min 0.38
_refine_diff_density_max 0.356
_refine_diff_density_min -0.209
_refine_ls_extinction_coef 0.035(8)
_refine_ls_extinction_expression FC^*^=KFC[1+0.001XFC^2^\L^3^/SIN(2\Q)]^-1/4^
_refine_ls_extinction_method SHELXL97
_refine_ls_goodness_of_fit_ref 1.046
_refine_ls_hydrogen_treatment noref
_refine_ls_matrix_type full
_refine_ls_number_parameters 147
_refine_ls_number_reflns 1448
_refine_ls_number_restraints 0
_refine_ls_restrained_S_all 1.046
_refine_ls_R_factor_all 0.0551
_refine_ls_R_factor_gt 0.0486
_refine_ls_shift/su_max 0.000
_refine_ls_shift/su_mean 0.000
_refine_ls_structure_factor_coef Fsqd
_refine_ls_weighting_details 'calc  w= 1/[\s^2^(Fo^2^)+(0.1053P)^2^+0.107P] where P = (Fo^2^+2Fc^2^)/3'
_refine_ls_weighting_scheme calc
_refine_ls_wR_factor_gt 0.1385
_refine_ls_wR_factor_ref 0.1447
_reflns_number_gt 1248
_reflns_number_total 1448
_reflns_threshold_expression I>2\s(I)
_cod_data_source_file bt6494.cif
_cod_data_source_block I
_cod_depositor_comments
;
The following automatic conversions were performed:
'_symmetry_cell_setting' value 'Orthorhombic' changed to 'orthorhombic'
according to '/home/saulius/struct/CIF-dictionaries/cif_core.dic'
dictionary named 'cif_core.dic' version 2.4.1 from 2010-06-29.

Automatic conversion script
Id: cif_fix_enum 1527 2010-12-29 10:47:43Z saulius 

The following automatic conversions were performed:

'_symmetry_cell_setting' value 'Orthorhombic' changed to
'orthorhombic' according to
/home/saulius/struct/CIF-dictionaries/cif_core.dic dictionary named
'cif_core.dic' version 2.4.1 from 2010-06-29.

Automatic conversion script
Id: cif_fix_values 1715 2011-07-08 13:25:40Z adriana 
;
_cod_database_code 2204126

loop_
_symmetry_equiv_pos_as_xyz
x,y,z
1/2-x,-y,1/2+z
1/2+x,1/2-y,-z
-x,1/2+y,1/2-z

loop_
_atom_site_aniso_label
_atom_site_aniso_U_11
_atom_site_aniso_U_22
_atom_site_aniso_U_33
_atom_site_aniso_U_12
_atom_site_aniso_U_13
_atom_site_aniso_U_23
Cl1 0.0736(6) 0.1190(11) 0.0981(8) -0.0078(8) 0.0160(6) -0.0064(7)
Cl2 0.1080(9) 0.0730(6) 0.0916(8) 0.0047(7) 0.0431(6) -0.0096(5)
O1 0.0752(15) 0.0653(14) 0.0501(12) 0.0125(13) -0.0059(11) -0.0061(10)
O2 0.139(3) 0.095(2) 0.0547(14) 0.030(2) -0.0164(18) -0.0056(14)
O3 0.0705(15) 0.0647(14) 0.0603(14) -0.0007(13) -0.0079(12) -0.0004(12)
O4 0.112(2) 0.0773(19) 0.091(2) -0.020(2) -0.013(2) 0.0255(17)
C1 0.101(3) 0.062(2) 0.072(2) -0.010(3) -0.003(2) -0.0065(18)
C2 0.071(2) 0.071(2) 0.066(2) -0.0002(19) -0.0092(19) -0.0020(18)
C3 0.067(2) 0.0600(19) 0.0488(16) 0.0094(18) -0.0008(15) 0.0000(15)
C4 0.073(2) 0.058(2) 0.0495(16) 0.0035(18) -0.0010(16) -0.0009(14)
C5 0.078(2) 0.0583(19) 0.0581(19) 0.009(2) 0.0063(16) -0.0015(17)
C6 0.101(3) 0.056(2) 0.068(2) 0.001(2) 0.010(2) -0.0050(18)
C7 0.070(2) 0.068(2) 0.0558(18) 0.0058(19) -0.0014(17) -0.0089(17)
C8 0.084(3) 0.063(2) 0.073(2) 0.001(2) 0.001(2) -0.0143(18)
C9 0.073(2) 0.063(2) 0.072(2) 0.000(2) 0.005(2) 0.0008(19)
C10 0.092(3) 0.096(3) 0.116(4) -0.020(4) -0.012(3) -0.015(3)

loop_
_atom_site_label
_atom_site_fract_x
_atom_site_fract_y
_atom_site_fract_z
_atom_site_U_iso_or_equiv
_atom_site_thermal_displace_type
_atom_site_calc_flag
_atom_site_refinement_flags
_atom_site_occupancy
_atom_site_type_symbol
Cl1 0.05486(15) 0.5113(2) 0.66763(7) 0.0969(5) Uani . . 1.000 Cl
Cl2 0.73662(17) 0.50901(15) 0.51826(6) 0.0909(4) Uani . . 1.000 Cl
O1 0.3024(4) 0.8352(3) 0.65342(11) 0.0635(8) Uani . . 1.000 O
O2 0.3746(6) 0.8253(5) 0.75947(13) 0.0962(13) Uani . . 1.000 O
O3 0.6427(4) 0.7740(3) 0.62795(12) 0.0652(8) Uani . . 1.000 O
O4 0.6169(5) 0.9804(4) 0.55193(17) 0.0934(11) Uani . . 1.000 O
C1 0.2839(7) 0.4052(6) 0.5775(2) 0.0783(14) Uani . . 1.000 C
C2 0.2187(6) 0.5656(5) 0.6074(2) 0.0693(12) Uani . . 1.000 C
C3 0.3602(5) 0.6637(5) 0.64187(16) 0.0586(11) Uani . . 1.000 C
C4 0.5128(5) 0.6737(5) 0.59649(17) 0.0602(11) Uani . . 1.000 C
C5 0.5811(5) 0.4966(5) 0.58382(18) 0.0648(11) Uani . . 1.000 C
C6 0.4457(7) 0.3737(6) 0.5664(2) 0.0750(14) Uani . . 1.000 C
C7 0.3197(6) 0.9036(5) 0.71368(18) 0.0646(11) Uani . . 1.000 C
C8 0.2723(7) 1.0865(5) 0.7131(2) 0.0733(14) Uani . . 1.000 C
C9 0.6861(6) 0.9241(5) 0.5998(2) 0.0693(12) Uani . . 1.000 C
C10 0.8280(7) 1.0050(8) 0.6366(3) 0.1013(19) Uani . . 1.000 C
H1 0.20510 0.32160 0.56580 0.0940 Uiso calc R 1.000 H
H2 0.16880 0.63810 0.57330 0.0830 Uiso calc R 1.000 H
H3 0.39110 0.60760 0.68310 0.0710 Uiso calc R 1.000 H
H4 0.47960 0.72770 0.55510 0.0720 Uiso calc R 1.000 H
H5 0.63830 0.45590 0.62350 0.0780 Uiso calc R 1.000 H
H6 0.47600 0.27040 0.54700 0.0900 Uiso calc R 1.000 H
H8A 0.23230 1.11750 0.67040 0.1100 Uiso calc R 1.000 H
H8B 0.37000 1.15480 0.72410 0.1100 Uiso calc R 1.000 H
H8C 0.18380 1.10630 0.74460 0.1100 Uiso calc R 1.000 H
H10A 0.85960 0.93280 0.67260 0.1520 Uiso calc R 1.000 H
H10B 0.79200 1.11460 0.65280 0.1520 Uiso calc R 1.000 H
H10C 0.92400 1.01990 0.60810 0.1520 Uiso calc R 1.000 H

loop_
_atom_type_symbol
_atom_type_description
_atom_type_scat_dispersion_real
_atom_type_scat_dispersion_imag
_atom_type_scat_source
O O 0.0106 0.0060 'International Tables Vol C Tables 4.2.6.8 and 6.1.1.4'
Cl Cl 0.1484 0.1585 'International Tables Vol C Tables 4.2.6.8 and 6.1.1.4'
H H 0.0000 0.0000 'International Tables Vol C Tables 4.2.6.8 and 6.1.1.4'
C C 0.0033 0.0016 'International Tables Vol C Tables 4.2.6.8 and 6.1.1.4'

loop_
_geom_angle_atom_site_label_1
_geom_angle_atom_site_label_2
_geom_angle_atom_site_label_3
_geom_angle
_geom_angle_publ_flag
C3 O1 C7 119.2(3) yes
C4 O3 C9 117.5(3) yes
C2 C1 C6 124.2(5) no
Cl1 C2 C1 108.9(3) yes
Cl1 C2 C3 108.5(3) yes
C1 C2 C3 111.3(4) no
O1 C3 C2 108.4(3) yes
O1 C3 C4 107.6(3) yes
C2 C3 C4 108.6(3) no
O3 C4 C3 108.3(3) yes
O3 C4 C5 108.9(3) yes
C3 C4 C5 109.8(3) no
Cl2 C5 C4 108.5(3) yes
Cl2 C5 C6 109.9(3) yes
C4 C5 C6 112.4(4) no
C1 C6 C5 122.2(4) no
O1 C7 O2 123.2(4) yes
O1 C7 C8 110.5(3) yes
O2 C7 C8 126.2(4) yes
O3 C9 O4 123.4(4) yes
O3 C9 C10 110.0(4) yes
O4 C9 C10 126.6(4) yes
C2 C1 H1 117.89 no
C6 C1 H1 117.87 no
Cl1 C2 H2 109.35 no
C1 C2 H2 109.38 no
C3 C2 H2 109.33 no
O1 C3 H3 110.72 no
C2 C3 H3 110.75 no
C4 C3 H3 110.69 no
O3 C4 H4 109.93 no
C3 C4 H4 109.87 no
C5 C4 H4 109.92 no
Cl2 C5 H5 108.67 no
C4 C5 H5 108.56 no
C6 C5 H5 108.63 no
C1 C6 H6 118.92 no
C5 C6 H6 118.84 no
C7 C8 H8A 109.52 no
C7 C8 H8B 109.47 no
C7 C8 H8C 109.45 no
H8A C8 H8B 109.56 no
H8A C8 H8C 109.46 no
H8B C8 H8C 109.37 no
C9 C10 H10A 109.45 no
C9 C10 H10B 109.43 no
C9 C10 H10C 109.45 no
H10A C10 H10B 109.55 no
H10A C10 H10C 109.50 no
H10B C10 H10C 109.45 no

loop_
_geom_bond_atom_site_label_1
_geom_bond_atom_site_label_2
_geom_bond_distance
_geom_bond_publ_flag
Cl1 C2 1.831(5) yes
Cl2 C5 1.816(4) yes
O1 C3 1.433(5) yes
O1 C7 1.350(4) yes
O2 C7 1.198(5) yes
O3 C4 1.438(5) yes
O3 C9 1.349(5) yes
O4 C9 1.203(5) yes
C1 C2 1.484(6) no
C1 C6 1.314(8) no
C2 C3 1.522(6) no
C3 C4 1.518(5) no
C4 C5 1.505(6) no
C5 C6 1.476(6) no
C7 C8 1.475(6) no
C9 C10 1.485(7) no
C1 H1 0.9304 no
C2 H2 0.9797 no
C3 H3 0.9805 no
C4 H4 0.9807 no
C5 H5 0.9803 no
C6 H6 0.9294 no
C8 H8A 0.9589 no
C8 H8B 0.9609 no
C8 H8C 0.9601 no
C10 H10A 0.9596 no
C10 H10B 0.9598 no
C10 H10C 0.9599 no

loop_
_geom_contact_atom_site_label_1
_geom_contact_atom_site_label_2
_geom_contact_distance
_geom_contact_site_symmetry_2
_geom_contact_publ_flag
Cl1 O1 3.202(3) . no
Cl1 C8 3.591(5) 4_546 no
Cl2 O3 3.139(3) . no
Cl2 O4 3.314(4) 3_566 no
Cl1 H8C 2.6987 4_546 no
Cl2 H1 3.1100 3_556 no
O1 Cl1 3.202(3) . no
O1 O3 2.764(4) . no
O1 C9 3.281(6) . no
O2 C8 3.388(7) 4_646 no
O3 C7 3.245(5) . no
O3 Cl2 3.139(3) . no
O3 O1 2.764(4) . no
O4 Cl2 3.314(4) 3_466 no
O4 C6 3.364(6) 1_565 no
O4 C1 3.086(6) 3_566 no
O4 C2 3.374(5) 3_566 no
O2 H5 2.6030 4_656 no
O2 H8B 2.4301 4_646 no
O2 H3 2.3112 . no
O2 H10B 2.7628 4_646 no
O4 H4 2.2484 . no
O4 H6 2.5210 1_565 no
O4 H2 2.7529 3_566 no
C1 O4 3.086(6) 3_466 no
C2 O4 3.374(5) 3_466 no
C6 O4 3.364(6) 1_545 no
C7 O3 3.245(5) . no
C8 O2 3.388(7) 4_656 no
C8 Cl1 3.591(5) 4_556 no
C9 O1 3.281(6) . no
C1 H8A 2.9687 1_545 no
C1 H4 2.9841 . no
C6 H3 3.0348 . no
H1 Cl2 3.1100 3_456 no
H2 H4 2.5659 . no
H2 O4 2.7529 3_466 no
H3 O2 2.3112 . no
H3 C6 3.0348 . no
H3 H5 2.5797 . no
H4 O4 2.2484 . no
H4 C1 2.9841 . no
H4 H2 2.5659 . no
H5 H3 2.5797 . no
H5 O2 2.6030 4_646 no
H6 O4 2.5210 1_545 no
H8A C1 2.9687 1_565 no
H8B O2 2.4301 4_656 no
H8C Cl1 2.6987 4_556 no
H10B O2 2.7628 4_656 no

loop_
_geom_hbond_atom_site_label_D
_geom_hbond_atom_site_label_H
_geom_hbond_atom_site_label_A
_geom_hbond_site_symmetry_A
_geom_hbond_distance_DH
_geom_hbond_distance_HA
_geom_hbond_distance_DA
_geom_hbond_angle_DHA
_geom_hbond_publ_flag
C3 H3 O2 . 0.98 2.31 2.718(5) 104 yes
C4 H4 O4 . 0.98 2.25 2.688(5) 106 yes
C6 H6 O4 1_545 0.93 2.52 3.364(6) 151 yes
C8 H8B O2 4_656 0.96 2.43 3.388(7) 174 yes
C8 H8C Cl1 4_556 0.96 2.70 3.591(5) 155 yes

loop_
_geom_torsion_atom_site_label_1
_geom_torsion_atom_site_label_2
_geom_torsion_atom_site_label_3
_geom_torsion_atom_site_label_4
_geom_torsion
_geom_torsion_publ_flag
C7 O1 C3 C2 130.8(4) no
C7 O1 C3 C4 -111.9(4) no
C3 O1 C7 C8 173.1(4) yes
C3 O1 C7 O2 -3.5(7) yes
C9 O3 C4 C5 125.3(3) no
C4 O3 C9 C10 -176.8(4) yes
C4 O3 C9 O4 3.3(6) yes
C9 O3 C4 C3 -115.3(4) no
C6 C1 C2 C3 -17.2(6) no
C2 C1 C6 C5 0.9(7) no
C6 C1 C2 Cl1 -136.8(4) yes
Cl1 C2 C3 C4 167.3(3) yes
C1 C2 C3 C4 47.5(4) no
Cl1 C2 C3 O1 -76.0(3) yes
C1 C2 C3 O1 164.1(3) no
O1 C3 C4 C5 178.8(3) no
C2 C3 C4 O3 177.1(3) no
C2 C3 C4 C5 -64.1(4) yes
O1 C3 C4 O3 60.0(4) yes
C3 C4 C5 C6 47.8(4) no
O3 C4 C5 Cl2 -71.9(3) yes
C3 C4 C5 Cl2 169.6(2) yes
O3 C4 C5 C6 166.3(3) no
C4 C5 C6 C1 -16.4(6) no
Cl2 C5 C6 C1 -137.5(4) yes

loop_
_cod_related_entry_id
_cod_related_entry_database
_cod_related_entry_code
1 ChemSpider 21174067
